data_8100146
loop_
_publ_author_name
'Steinhauser, S.'
'Bachmann, F.'
'Hazenkamp, M.'
'Heinz, U.'
'Dannacher, J.'
'Hegetschweiler, K.'

_publ_section_title
;
Crystal structure of N,N,N-tris[2-(salicylideneaminato)-ethyl]amine-
manganese(III), Mn[N(C~9~H~9~NO)~3~]
;
_journal_issue 3
_journal_name_full 'Zeitschrift f\"ur Kristallographie - New Crystal Structures'
_journal_page_first 325
_journal_page_last 326
_journal_volume 219
_journal_year 2004
_chemical_formula_sum 'C27 H27 Mn N4 O3'
_chemical_formula_weight 510.47
_space_group_IT_number 14
_symmetry_cell_setting monoclinic
_symmetry_space_group_name_Hall '-P 2yn'
_symmetry_space_group_name_H-M 'P 1 21/n 1'
_cell_angle_alpha 90.00
_cell_angle_beta 96.55(3)
_cell_angle_gamma 90.00
_cell_formula_units_Z 4
_cell_length_a 7.906(2)
_cell_length_b 25.609(5)
_cell_length_c 11.736(2)
_cell_measurement_temperature 293(2)
_cell_volume 2360.6(9)
_diffrn_ambient_temperature 293(2)
_exptl_crystal_density_diffrn 1.436
_cod_original_sg_symbol_H-M 'P 21/n'
_cod_database_code 8100146

loop_
_symmetry_equiv_pos_as_xyz
'x, y, z'
'-x+1/2, y+1/2, -z+1/2'
'-x, -y, -z'
'x-1/2, -y-1/2, z-1/2'

loop_
_atom_site_label
_atom_site_type_symbol
_atom_site_fract_x
_atom_site_fract_y
_atom_site_fract_z
_atom_site_U_iso_or_equiv
_atom_site_adp_type
_atom_site_occupancy
_atom_site_symmetry_multiplicity
_atom_site_Wyckoff_symbol
_atom_site_calc_flag
_atom_site_refinement_flags
_atom_site_disorder_assembly
_atom_site_disorder_group
Mn1 Mn 0.50603(9) 0.82257(3) 0.53718(6) 0.0321(2) Uani 1 4 e d . . .
N1 N 0.1046(5) 0.82421(15) 0.5466(3) 0.0394(10) Uani 1 4 e d . . .
C11 C 0.0556(6) 0.7853(2) 0.4598(4) 0.0444(13) Uani 1 4 e d . . .
H11A H -0.0528 0.7947 0.4176 0.053 Uiso 1 4 e calc R . .
H11B H 0.0430 0.7516 0.4957 0.053 Uiso 1 4 e calc R . .
C12 C 0.1908(6) 0.78211(19) 0.3791(4) 0.0408(12) Uani 1 4 e d . . .
H12A H 0.1573 0.7571 0.3186 0.049 Uiso 1 4 e calc R . .
H12B H 0.2048 0.8159 0.3440 0.049 Uiso 1 4 e calc R . .
N11 N 0.3522(5) 0.76571(14) 0.4446(3) 0.0344(9) Uani 1 4 e d . . .
C13 C 0.3954(6) 0.71748(18) 0.4298(4) 0.0377(12) Uani 1 4 e d . . .
H13 H 0.3235 0.6986 0.3767 0.045 Uiso 1 4 e calc R . .
C131 C 0.5400(6) 0.68952(17) 0.4849(4) 0.0354(11) Uani 1 4 e d . . .
C132 C 0.5491(6) 0.63567(19) 0.4585(4) 0.0455(13) Uani 1 4 e d . . .
H132 H 0.4667 0.6210 0.4051 0.055 Uiso 1 4 e calc R . .
C133 C 0.6757(7) 0.6051(2) 0.5097(5) 0.0503(14) Uani 1 4 e d . . .
H133 H 0.6800 0.5699 0.4911 0.060 Uiso 1 4 e calc R . .
C134 C 0.7991(7) 0.6265(2) 0.5900(4) 0.0494(14) Uani 1 4 e d . . .
H134 H 0.8844 0.6052 0.6260 0.059 Uiso 1 4 e calc R . .
C135 C 0.7969(6) 0.6786(2) 0.6171(4) 0.0434(12) Uani 1 4 e d . . .
H135 H 0.8824 0.6923 0.6696 0.052 Uiso 1 4 e calc R . .
C136 C 0.6650(6) 0.71230(18) 0.5657(4) 0.0381(12) Uani 1 4 e d . . .
O11 O 0.6641(4) 0.76141(12) 0.5949(3) 0.0439(9) Uani 1 4 e d . . .
C21 C 0.0608(6) 0.87754(18) 0.5137(4) 0.0427(12) Uani 1 4 e d . . .
H21A H -0.0373 0.8885 0.5502 0.051 Uiso 1 4 e calc R . .
H21B H 0.0307 0.8793 0.4313 0.051 Uiso 1 4 e calc R . .
C22 C 0.2093(6) 0.91440(18) 0.5485(4) 0.0422(13) Uani 1 4 e d . . .
H22A H 0.1772 0.9499 0.5266 0.051 Uiso 1 4 e calc R . .
H22B H 0.2381 0.9135 0.6311 0.051 Uiso 1 4 e calc R . .
N21 N 0.3564(5) 0.89849(15) 0.4920(3) 0.0374(9) Uani 1 4 e d . . .
C23 C 0.4215(6) 0.93277(19) 0.4303(4) 0.0393(12) Uani 1 4 e d . . .
H23 H 0.3748 0.9661 0.4298 0.047 Uiso 1 4 e calc R . .
C231 C 0.5607(6) 0.92503(18) 0.3612(4) 0.0354(11) Uani 1 4 e d . . .
C232 C 0.6155(6) 0.9688(2) 0.3035(4) 0.0474(13) Uani 1 4 e d . . .
H232 H 0.5681 1.0012 0.3166 0.057 Uiso 1 4 e calc R . .
C233 C 0.7354(7) 0.9658(2) 0.2290(5) 0.0565(15) Uani 1 4 e d . . .
H233 H 0.7705 0.9956 0.1930 0.068 Uiso 1 4 e calc R . .
C234 C 0.8047(7) 0.9169(2) 0.2076(5) 0.0533(15) Uani 1 4 e d . . .
H234 H 0.8862 0.9140 0.1567 0.064 Uiso 1 4 e calc R . .
C235 C 0.7519(6) 0.8731(2) 0.2623(4) 0.0419(12) Uani 1 4 e d . . .
H235 H 0.7966 0.8408 0.2456 0.050 Uiso 1 4 e calc R . .
C236 C 0.6333(6) 0.87570(18) 0.3420(4) 0.0358(11) Uani 1 4 e d . . .
O21 O 0.5897(4) 0.83212(11) 0.3911(3) 0.0416(8) Uani 1 4 e d . . .
C31 C 0.0980(6) 0.8094(2) 0.6652(4) 0.0458(13) Uani 1 4 e d . . .
H31A H 0.0033 0.7858 0.6706 0.055 Uiso 1 4 e calc R . .
H31B H 0.0810 0.8402 0.7107 0.055 Uiso 1 4 e calc R . .
C32 C 0.2634(6) 0.78284(19) 0.7105(4) 0.0416(12) Uani 1 4 e d . . .
H32A H 0.2626 0.7744 0.7910 0.050 Uiso 1 4 e calc R . .
H32B H 0.2763 0.7506 0.6688 0.050 Uiso 1 4 e calc R . .
N31 N 0.4071(4) 0.81858(15) 0.6958(3) 0.0346(9) Uani 1 4 e d . . .
C33 C 0.4578(6) 0.84713(18) 0.7836(4) 0.0377(12) Uani 1 4 e d . . .
H33 H 0.4102 0.8399 0.8508 0.045 Uiso 1 4 e calc R . .
C331 C 0.5798(6) 0.88892(18) 0.7892(4) 0.0358(11) Uani 1 4 e d . . .
C332 C 0.5968(7) 0.9204(2) 0.8878(4) 0.0504(14) Uani 1 4 e d . . .
H332 H 0.5346 0.9120 0.9479 0.060 Uiso 1 4 e calc R . .
C333 C 0.7031(7) 0.9633(2) 0.8983(5) 0.0555(15) Uani 1 4 e d . . .
H333 H 0.7118 0.9839 0.9640 0.067 Uiso 1 4 e calc R . .
C334 C 0.7961(7) 0.9749(2) 0.8087(5) 0.0532(14) Uani 1 4 e d . . .
H334 H 0.8663 1.0042 0.8140 0.064 Uiso 1 4 e calc R . .
C335 C 0.7871(6) 0.94408(18) 0.7116(5) 0.0439(13) Uani 1 4 e d . . .
H335 H 0.8534 0.9524 0.6536 0.053 Uiso 1 4 e calc R . .
C336 C 0.6781(6) 0.89991(17) 0.6990(4) 0.0344(11) Uani 1 4 e d . . .
O31 O 0.6766(4) 0.87103(12) 0.6067(3) 0.0389(8) Uani 1 4 e d . . .

loop_
_atom_site_aniso_label
_atom_site_aniso_U_11
_atom_site_aniso_U_22
_atom_site_aniso_U_33
_atom_site_aniso_U_23
_atom_site_aniso_U_13
_atom_site_aniso_U_12
Mn1 0.0353(4) 0.0271(4) 0.0341(4) 0.0001(3) 0.0046(3) -0.0023(3)
N1 0.037(2) 0.042(2) 0.040(2) -0.007(2) 0.0088(18) -0.001(2)
C11 0.036(3) 0.042(3) 0.053(3) 0.001(3) -0.007(2) -0.003(2)
C12 0.043(3) 0.039(3) 0.038(3) -0.001(2) -0.004(2) 0.000(2)
N11 0.039(2) 0.029(2) 0.035(2) -0.0008(18) 0.0064(18) 0.0012(18)
C13 0.041(3) 0.035(3) 0.038(3) -0.007(2) 0.011(2) -0.009(2)
C131 0.038(3) 0.028(3) 0.040(3) -0.003(2) 0.008(2) -0.001(2)
C132 0.051(3) 0.037(3) 0.049(3) -0.008(3) 0.007(3) -0.003(3)
C133 0.060(4) 0.031(3) 0.063(4) -0.002(3) 0.017(3) 0.006(3)
C134 0.054(3) 0.048(3) 0.047(3) 0.010(3) 0.010(3) 0.012(3)
C135 0.043(3) 0.045(3) 0.043(3) 0.002(3) 0.006(2) 0.004(3)
C136 0.047(3) 0.032(3) 0.038(3) 0.001(2) 0.017(2) -0.003(2)
O11 0.052(2) 0.034(2) 0.044(2) -0.0026(16) -0.0017(17) 0.0017(16)
C21 0.033(3) 0.043(3) 0.054(3) -0.004(3) 0.012(2) 0.003(2)
C22 0.045(3) 0.033(3) 0.051(3) -0.003(2) 0.015(3) 0.003(2)
N21 0.036(2) 0.034(2) 0.042(2) 0.001(2) 0.0055(19) 0.0014(19)
C23 0.043(3) 0.032(3) 0.044(3) -0.002(2) 0.006(2) 0.001(2)
C231 0.037(3) 0.035(3) 0.033(3) 0.002(2) 0.000(2) -0.006(2)
C232 0.046(3) 0.041(3) 0.057(3) 0.006(3) 0.012(3) 0.001(3)
C233 0.055(4) 0.055(4) 0.061(4) 0.017(3) 0.015(3) -0.011(3)
C234 0.048(3) 0.061(4) 0.055(3) 0.004(3) 0.023(3) -0.003(3)
C235 0.041(3) 0.046(3) 0.040(3) -0.003(2) 0.007(2) 0.005(2)
C236 0.035(3) 0.038(3) 0.033(3) 0.001(2) -0.001(2) -0.003(2)
O21 0.055(2) 0.0291(19) 0.0413(19) -0.0006(15) 0.0103(16) -0.0017(15)
C31 0.040(3) 0.051(3) 0.048(3) -0.008(3) 0.012(2) -0.016(3)
C32 0.043(3) 0.044(3) 0.039(3) 0.003(2) 0.009(2) -0.014(2)
N31 0.032(2) 0.031(2) 0.040(2) 0.003(2) 0.0024(18) -0.0018(18)
C33 0.041(3) 0.038(3) 0.034(3) 0.005(2) 0.004(2) 0.000(2)
C331 0.034(3) 0.036(3) 0.036(3) 0.000(2) 0.003(2) -0.001(2)
C332 0.058(4) 0.051(3) 0.044(3) -0.005(3) 0.015(3) -0.010(3)
C333 0.069(4) 0.045(3) 0.053(3) -0.016(3) 0.010(3) -0.009(3)
C334 0.051(3) 0.037(3) 0.070(4) -0.008(3) 0.003(3) -0.004(3)
C335 0.039(3) 0.035(3) 0.059(3) -0.001(3) 0.016(3) 0.001(2)
C336 0.034(3) 0.028(3) 0.041(3) 0.001(2) 0.000(2) 0.004(2)
O31 0.0328(18) 0.041(2) 0.044(2) -0.0037(17) 0.0112(15) -0.0039(15)

loop_
_geom_bond_atom_site_label_1
_geom_bond_atom_site_label_2
_geom_bond_distance
_geom_bond_site_symmetry_2
_geom_bond_publ_flag
Mn1 O21 1.922(3) . ?
Mn1 O31 1.943(3) . ?
Mn1 O11 2.069(3) . ?
Mn1 N31 2.103(4) . ?
Mn1 N11 2.116(4) . ?
Mn1 N21 2.306(4) . ?
N1 C11 1.446(6) . ?
N1 C31 1.449(6) . ?
N1 C21 1.450(6) . ?
C11 C12 1.509(6) . ?
C12 N11 1.474(6) . ?
N11 C13 1.299(6) . ?
C13 C131 1.439(6) . ?
C131 C136 1.415(7) . ?
C131 C132 1.417(6) . ?
C132 C133 1.356(7) . ?
C133 C134 1.389(7) . ?
C134 C135 1.373(7) . ?
C135 C136 1.432(7) . ?
C136 O11 1.304(5) . ?
C21 C22 1.525(6) . ?
C22 N21 1.461(6) . ?
N21 C23 1.283(6) . ?
C23 C231 1.453(6) . ?
C231 C232 1.403(6) . ?
C231 C236 1.416(6) . ?
C232 C233 1.364(7) . ?
C233 C234 1.400(7) . ?
C234 C235 1.381(7) . ?
C235 C236 1.400(6) . ?
C236 O21 1.320(5) . ?
C31 C32 1.516(7) . ?
C32 N31 1.484(6) . ?
N31 C33 1.289(6) . ?
C33 C331 1.437(6) . ?
C331 C332 1.404(7) . ?
C331 C336 1.412(6) . ?
C332 C333 1.381(7) . ?
C333 C334 1.383(7) . ?
C334 C335 1.382(7) . ?
C335 C336 1.419(6) . ?
C336 O31 1.310(5) . ?
